data_2239930
loop_
_publ_author_name
'Caracelli, Ignez'
'Maganhi, Stella H.'
'Moran, Paulo J. S.'
'de Paula, Bruno R. S.'
'Delling, Felix N.'
'Tiekink, Edward R. T.'

_publ_section_title
;
 Crystal structure of
 (3<i>E</i>)-3-(2,4-dinitrophenoxymethyl)-4-phenylbut-3-en-2-one
;
_journal_coeditor_code HG5406
_journal_issue 9
_journal_name_full 'Acta Crystallographica Section E'
_journal_page_first o1051
_journal_page_last o1052
_journal_paper_doi 10.1107/S1600536814018819
_journal_volume 70
_journal_year 2014
_chemical_formula_iupac 'C17 H14 N2 O6'
_chemical_formula_moiety 'C17 H14 N2 O6'
_chemical_formula_sum 'C17 H14 N2 O6'
_chemical_formula_weight 342.30
_chemical_name_systematic
;
(3<i>E</i>)-3-(2,4-Dinitrophenoxymethyl)-4-phenylbut-3-en-2-one
;
_space_group_IT_number 14
_symmetry_cell_setting monoclinic
_symmetry_space_group_name_Hall '-P 2ybc'
_symmetry_space_group_name_H-M 'P 1 21/c 1'
_atom_sites_solution_hydrogens geom
_atom_sites_solution_primary direct
_atom_sites_solution_secondary difmap
_audit_creation_method SHELXL
_cell_angle_alpha 90.00
_cell_angle_beta 122.254(2)
_cell_angle_gamma 90.00
_cell_formula_units_Z 4
_cell_length_a 12.8459(6)
_cell_length_b 7.6983(4)
_cell_length_c 19.4283(8)
_cell_measurement_reflns_used 6161
_cell_measurement_temperature 290(2)
_cell_measurement_theta_max 25.32
_cell_measurement_theta_min 2.92
_cell_volume 1624.82(14)
_computing_cell_refinement 'SAINT (Bruker, 2009)'
_computing_data_collection 'APEX2 (Bruker, 2009)'
_computing_data_reduction 'SAINT (Bruker, 2009)'
_computing_molecular_graphics
;
ORTEP-3 for Windows (Farrugia, 2012), <i>QMol</i> (Gans & Shalloway,
2001) and
DIAMOND (Brandenburg, 2006)
;
_computing_publication_material '<i>MarvinSketch</i> (ChemAxon, 2010) and publCIF (Westrip, 2010)'
_computing_structure_refinement 'SHELXL97 (Sheldrick, 2008)'
_computing_structure_solution 'SIR97 (Altomare <i>et al.</i>, 1999)'
_diffrn_ambient_temperature 290(2)
_diffrn_measured_fraction_theta_full 0.995
_diffrn_measured_fraction_theta_max 0.995
_diffrn_measurement_device_type 'Bruker Kappa APEXII CCD'
_diffrn_measurement_method '\w and \f scans'
_diffrn_radiation_monochromator graphite
_diffrn_radiation_source 'fine-focus sealed tube'
_diffrn_radiation_type MoK\a
_diffrn_radiation_wavelength 0.71073
_diffrn_reflns_av_R_equivalents 0.0189
_diffrn_reflns_av_sigmaI/netI 0.0148
_diffrn_reflns_limit_h_max 15
_diffrn_reflns_limit_h_min -10
_diffrn_reflns_limit_k_max 9
_diffrn_reflns_limit_k_min -7
_diffrn_reflns_limit_l_max 19
_diffrn_reflns_limit_l_min -23
_diffrn_reflns_number 10435
_diffrn_reflns_theta_full 25.34
_diffrn_reflns_theta_max 25.34
_diffrn_reflns_theta_min 1.87
_exptl_absorpt_coefficient_mu 0.108
_exptl_absorpt_correction_T_max 0.7452
_exptl_absorpt_correction_T_min 0.6985
_exptl_absorpt_correction_type multi-scan
_exptl_absorpt_process_details '(<i>SADABS</i>; Sheldrick, 1996)'
_exptl_crystal_colour colourless
_exptl_crystal_density_diffrn 1.399
_exptl_crystal_density_method 'not measured'
_exptl_crystal_description irregular
_exptl_crystal_F_000 712
_exptl_crystal_size_max 0.655
_exptl_crystal_size_mid 0.445
_exptl_crystal_size_min 0.280
_refine_diff_density_max 0.201
_refine_diff_density_min -0.210
_refine_ls_extinction_coef 0.0323(19)
_refine_ls_extinction_expression Fc^*^=kFc[1+0.001xFc^2^\l^3^/sin(2\q)]^-1/4^
_refine_ls_extinction_method 'SHELXL97 (Sheldrick, 2008)'
_refine_ls_goodness_of_fit_ref 1.044
_refine_ls_hydrogen_treatment constr
_refine_ls_matrix_type full
_refine_ls_number_parameters 228
_refine_ls_number_reflns 2957
_refine_ls_number_restraints 0
_refine_ls_restrained_S_all 1.044
_refine_ls_R_factor_all 0.0412
_refine_ls_R_factor_gt 0.0367
_refine_ls_shift/su_max 0.000
_refine_ls_shift/su_mean 0.000
_refine_ls_structure_factor_coef Fsqd
_refine_ls_weighting_details 'calc w=1/[\s^2^(Fo^2^)+(0.0470P)^2^+0.4196P] where P=(Fo^2^+2Fc^2^)/3'
_refine_ls_weighting_scheme calc
_refine_ls_wR_factor_gt 0.0971
_refine_ls_wR_factor_ref 0.1010
_reflns_number_gt 2630
_reflns_number_total 2957
_reflns_threshold_expression I>2\s(I)
_cod_data_source_file hg5406sup1.cif
_cod_data_source_block I
_cod_original_sg_symbol_Hall ' -P 2ybc'
_cod_original_sg_symbol_H-M 'P 21/c'
_cod_database_code 2239930
_cod_database_fobs_code 2239930

loop_
_symmetry_equiv_pos_as_xyz
'x, y, z'
'-x, y+1/2, -z+1/2'
'-x, -y, -z'
'x, -y-1/2, z-1/2'

loop_
_atom_site_type_symbol
_atom_site_label
_atom_site_fract_x
_atom_site_fract_y
_atom_site_fract_z
_atom_site_U_iso_or_equiv
_atom_site_adp_type
_atom_site_calc_flag
_atom_site_refinement_flags
_atom_site_occupancy
_atom_site_symmetry_multiplicity
C C1 0.93401(11) 0.15407(17) 0.37127(8) 0.0384(3) Uani d . 1 1
C C2 0.99377(11) 0.00425(16) 0.36899(7) 0.0364(3) Uani d . 1 1
C C3 1.08837(11) 0.01022(18) 0.35523(8) 0.0409(3) Uani d . 1 1
H H3 1.1239 -0.0912 0.3510 0.049 Uiso calc R 1 1
C C4 1.12866(12) 0.17061(19) 0.34788(8) 0.0436(3) Uani d . 1 1
C C5 1.07599(14) 0.3221(2) 0.35327(9) 0.0509(4) Uani d . 1 1
H H5 1.1062 0.4292 0.3496 0.061 Uiso calc R 1 1
C C6 0.97836(14) 0.31403(18) 0.36410(10) 0.0494(4) Uani d . 1 1
H H6 0.9418 0.4161 0.3666 0.059 Uiso calc R 1 1
C C7 0.76361(13) 0.28733(18) 0.36901(10) 0.0463(3) Uani d . 1 1
H H7A 0.7331 0.3422 0.3167 0.056 Uiso calc R 1 1
H H7B 0.8140 0.3705 0.4115 0.056 Uiso calc R 1 1
C C8 0.65850(12) 0.22873(19) 0.37591(9) 0.0437(3) Uani d . 1 1
C C9 0.68382(13) 0.2244(2) 0.46004(9) 0.0503(4) Uani d . 1 1
C C10 0.58981(16) 0.1491(3) 0.47503(11) 0.0656(5) Uani d . 1 1
H H10A 0.6229 0.1458 0.5325 0.098 Uiso calc R 1 1
H H10B 0.5694 0.0334 0.4534 0.098 Uiso calc R 1 1
H H10C 0.5171 0.2199 0.4488 0.098 Uiso calc R 1 1
C C11 0.54588(13) 0.18897(19) 0.31208(9) 0.0464(3) Uani d . 1 1
H H11 0.4877 0.1628 0.3251 0.056 Uiso calc R 1 1
C C12 0.50092(13) 0.18058(18) 0.22527(9) 0.0447(3) Uani d . 1 1
C C13 0.57329(14) 0.1286(2) 0.19522(9) 0.0502(4) Uani d . 1 1
H H13 0.6557 0.1012 0.2312 0.060 Uiso calc R 1 1
C C14 0.52360(15) 0.1174(2) 0.11257(10) 0.0568(4) Uani d . 1 1
H H14 0.5729 0.0830 0.0933 0.068 Uiso calc R 1 1
C C15 0.40169(16) 0.1568(2) 0.05828(10) 0.0596(4) Uani d . 1 1
H H15 0.3690 0.1496 0.0026 0.071 Uiso calc R 1 1
C C16 0.32823(15) 0.2069(2) 0.08653(10) 0.0613(4) Uani d . 1 1
H H16 0.2458 0.2337 0.0500 0.074 Uiso calc R 1 1
C C17 0.37725(14) 0.2172(2) 0.16927(10) 0.0539(4) Uani d . 1 1
H H17 0.3268 0.2492 0.1880 0.065 Uiso calc R 1 1
N N1 1.22919(11) 0.1784(2) 0.33327(8) 0.0572(4) Uani d . 1 1
N N2 0.95589(10) -0.16711(15) 0.38003(7) 0.0443(3) Uani d . 1 1
O O1 0.83551(8) 0.13359(12) 0.37729(6) 0.0459(3) Uani d . 1 1
O O2 0.78088(11) 0.27977(19) 0.51669(7) 0.0716(4) Uani d . 1 1
O O3 1.26869(11) 0.0420(2) 0.32347(8) 0.0767(4) Uani d . 1 1
O O4 1.26880(12) 0.32170(19) 0.33128(9) 0.0825(4) Uani d . 1 1
O O5 0.95090(13) -0.28306(15) 0.33557(8) 0.0716(4) Uani d . 1 1
O O6 0.93475(11) -0.18635(15) 0.43354(8) 0.0673(4) Uani d . 1 1

loop_
_atom_site_aniso_label
_atom_site_aniso_U_11
_atom_site_aniso_U_22
_atom_site_aniso_U_33
_atom_site_aniso_U_12
_atom_site_aniso_U_13
_atom_site_aniso_U_23
C1 0.0332(6) 0.0384(7) 0.0442(7) -0.0002(5) 0.0209(6) 0.0030(5)
C2 0.0316(6) 0.0352(7) 0.0391(6) -0.0014(5) 0.0167(5) 0.0027(5)
C3 0.0341(6) 0.0469(8) 0.0400(7) 0.0039(6) 0.0187(6) 0.0018(6)
C4 0.0338(6) 0.0564(9) 0.0412(7) -0.0039(6) 0.0204(6) 0.0042(6)
C5 0.0478(8) 0.0461(8) 0.0605(9) -0.0090(6) 0.0301(7) 0.0067(7)
C6 0.0496(8) 0.0357(7) 0.0681(10) 0.0009(6) 0.0349(8) 0.0041(7)
C7 0.0426(7) 0.0407(8) 0.0599(9) 0.0080(6) 0.0302(7) 0.0032(6)
C8 0.0405(7) 0.0443(8) 0.0518(8) 0.0104(6) 0.0284(6) 0.0041(6)
C9 0.0443(8) 0.0550(9) 0.0509(8) 0.0158(7) 0.0248(7) 0.0081(7)
C10 0.0647(10) 0.0875(13) 0.0582(10) 0.0071(9) 0.0419(9) 0.0055(9)
C11 0.0418(7) 0.0524(8) 0.0542(8) 0.0061(6) 0.0318(7) 0.0013(6)
C12 0.0436(7) 0.0443(8) 0.0517(8) 0.0024(6) 0.0291(7) 0.0003(6)
C13 0.0470(8) 0.0546(9) 0.0541(8) 0.0103(7) 0.0304(7) 0.0040(7)
C14 0.0668(10) 0.0592(10) 0.0597(9) 0.0106(8) 0.0440(8) 0.0052(8)
C15 0.0666(10) 0.0640(11) 0.0492(9) 0.0053(8) 0.0317(8) 0.0051(7)
C16 0.0463(8) 0.0755(12) 0.0553(9) 0.0049(8) 0.0226(7) 0.0018(8)
C17 0.0418(7) 0.0650(10) 0.0591(9) 0.0018(7) 0.0298(7) -0.0040(7)
N1 0.0398(7) 0.0847(11) 0.0497(7) -0.0076(7) 0.0256(6) 0.0055(7)
N2 0.0342(6) 0.0364(6) 0.0536(7) 0.0010(5) 0.0177(5) 0.0058(5)
O1 0.0380(5) 0.0394(5) 0.0685(6) 0.0048(4) 0.0339(5) 0.0072(4)
O2 0.0542(7) 0.0928(10) 0.0513(7) 0.0044(6) 0.0170(6) 0.0071(6)
O3 0.0611(7) 0.0984(10) 0.0919(9) 0.0169(7) 0.0550(7) 0.0151(8)
O4 0.0699(8) 0.0988(11) 0.0971(10) -0.0359(7) 0.0567(8) -0.0084(8)
O5 0.0896(9) 0.0395(6) 0.0671(8) -0.0070(6) 0.0294(7) -0.0080(5)
O6 0.0747(8) 0.0542(7) 0.0984(9) 0.0033(6) 0.0632(8) 0.0199(6)

loop_
_atom_type_symbol
_atom_type_description
_atom_type_scat_dispersion_real
_atom_type_scat_dispersion_imag
_atom_type_scat_source
C C 0.0033 0.0016 'International Tables Vol C Tables 4.2.6.8 and 6.1.1.4'
H H 0.0000 0.0000 'International Tables Vol C Tables 4.2.6.8 and 6.1.1.4'
N N 0.0061 0.0033 'International Tables Vol C Tables 4.2.6.8 and 6.1.1.4'
O O 0.0106 0.0060 'International Tables Vol C Tables 4.2.6.8 and 6.1.1.4'

loop_
_geom_angle_atom_site_label_1
_geom_angle_atom_site_label_2
_geom_angle_atom_site_label_3
_geom_angle
O1 C1 C6 124.58(12)
O1 C1 C2 117.72(11)
C6 C1 C2 117.66(12)
C3 C2 C1 122.31(12)
C3 C2 N2 117.14(11)
C1 C2 N2 120.55(11)
C4 C3 C2 118.04(12)
C4 C3 H3 121.0
C2 C3 H3 121.0
C3 C4 C5 121.58(12)
C3 C4 N1 118.47(13)
C5 C4 N1 119.95(13)
C6 C5 C4 119.75(13)
C6 C5 H5 120.1
C4 C5 H5 120.1
C5 C6 C1 120.54(13)
C5 C6 H6 119.7
C1 C6 H6 119.7
O1 C7 C8 107.14(11)
O1 C7 H7A 110.3
C8 C7 H7A 110.3
O1 C7 H7B 110.3
C8 C7 H7B 110.3
H7A C7 H7B 108.5
C11 C8 C9 120.33(12)
C11 C8 C7 124.35(13)
C9 C8 C7 115.26(13)
O2 C9 C8 120.24(14)
O2 C9 C10 120.09(14)
C8 C9 C10 119.67(14)
C9 C10 H10A 109.5
C9 C10 H10B 109.5
H10A C10 H10B 109.5
C9 C10 H10C 109.5
H10A C10 H10C 109.5
H10B C10 H10C 109.5
C8 C11 C12 129.87(13)
C8 C11 H11 115.1
C12 C11 H11 115.1
C17 C12 C13 117.91(13)
C17 C12 C11 118.36(12)
C13 C12 C11 123.63(13)
C14 C13 C12 120.53(14)
C14 C13 H13 119.7
C12 C13 H13 119.7
C15 C14 C13 120.61(14)
C15 C14 H14 119.7
C13 C14 H14 119.7
C16 C15 C14 119.88(15)
C16 C15 H15 120.1
C14 C15 H15 120.1
C15 C16 C17 119.79(15)
C15 C16 H16 120.1
C17 C16 H16 120.1
C16 C17 C12 121.26(14)
C16 C17 H17 119.4
C12 C17 H17 119.4
O4 N1 O3 123.64(13)
O4 N1 C4 117.88(15)
O3 N1 C4 118.49(13)
O6 N2 O5 124.41(13)
O6 N2 C2 118.65(12)
O5 N2 C2 116.90(12)
C1 O1 C7 117.86(10)

loop_
_geom_bond_atom_site_label_1
_geom_bond_atom_site_label_2
_geom_bond_distance
C1 O1 1.3405(15)
C1 C6 1.3947(18)
C1 C2 1.3993(18)
C2 C3 1.3773(17)
C2 N2 1.4610(16)
C3 C4 1.375(2)
C3 H3 0.9300
C4 C5 1.380(2)
C4 N1 1.4638(17)
C5 C6 1.379(2)
C5 H5 0.9300
C6 H6 0.9300
C7 O1 1.4565(16)
C7 C8 1.4959(19)
C7 H7A 0.9700
C7 H7B 0.9700
C8 C11 1.345(2)
C8 C9 1.487(2)
C9 O2 1.2176(19)
C9 C10 1.502(2)
C10 H10A 0.9600
C10 H10B 0.9600
C10 H10C 0.9600
C11 C12 1.464(2)
C11 H11 0.9300
C12 C17 1.394(2)
C12 C13 1.3945(19)
C13 C14 1.378(2)
C13 H13 0.9300
C14 C15 1.376(2)
C14 H14 0.9300
C15 C16 1.376(2)
C15 H15 0.9300
C16 C17 1.381(2)
C16 H16 0.9300
C17 H17 0.9300
N1 O4 1.2242(18)
N1 O3 1.2242(19)
N2 O6 1.2156(16)
N2 O5 1.2198(16)

loop_
_geom_hbond_atom_site_label_D
_geom_hbond_atom_site_label_H
_geom_hbond_atom_site_label_A
_geom_hbond_site_symmetry_A
_geom_hbond_distance_DH
_geom_hbond_distance_HA
_geom_hbond_distance_DA
_geom_hbond_angle_DHA
C6 H6 O5 1_565 0.93 2.41 3.1375(18) 135
C16 H16 O6 2_655 0.93 2.58 3.292(3) 134

loop_
_geom_torsion_atom_site_label_1
_geom_torsion_atom_site_label_2
_geom_torsion_atom_site_label_3
_geom_torsion_atom_site_label_4
_geom_torsion
O1 C1 C2 C3 173.75(11)
C6 C1 C2 C3 -3.9(2)
O1 C1 C2 N2 -5.24(18)
C6 C1 C2 N2 177.08(12)
C1 C2 C3 C4 3.50(19)
N2 C2 C3 C4 -177.48(11)
C2 C3 C4 C5 -0.6(2)
C2 C3 C4 N1 179.98(11)
C3 C4 C5 C6 -1.8(2)
N1 C4 C5 C6 177.66(13)
C4 C5 C6 C1 1.3(2)
O1 C1 C6 C5 -176.05(13)
C2 C1 C6 C5 1.5(2)
O1 C7 C8 C11 -94.16(16)
O1 C7 C8 C9 88.75(14)
C11 C8 C9 O2 -171.36(15)
C7 C8 C9 O2 5.9(2)
C11 C8 C9 C10 9.5(2)
C7 C8 C9 C10 -173.26(13)
C9 C8 C11 C12 -178.44(14)
C7 C8 C11 C12 4.6(2)
C8 C11 C12 C17 -150.23(16)
C8 C11 C12 C13 33.5(2)
C17 C12 C13 C14 1.2(2)
C11 C12 C13 C14 177.53(15)
C12 C13 C14 C15 -0.2(3)
C13 C14 C15 C16 -0.4(3)
C14 C15 C16 C17 -0.1(3)
C15 C16 C17 C12 1.1(3)
C13 C12 C17 C16 -1.7(2)
C11 C12 C17 C16 -178.17(15)
C3 C4 N1 O4 -176.08(13)
C5 C4 N1 O4 4.5(2)
C3 C4 N1 O3 4.2(2)
C5 C4 N1 O3 -175.29(14)
C3 C2 N2 O6 137.34(13)
C1 C2 N2 O6 -43.62(17)
C3 C2 N2 O5 -40.76(17)
C1 C2 N2 O5 138.28(13)
C6 C1 O1 C7 5.4(2)
C2 C1 O1 C7 -172.16(12)
C8 C7 O1 C1 178.57(11)
